data_7121806
loop_
_publ_author_name
'Xue, Dong-Xu'
'Cadiau, Amandine'
'Weseli\'nski, \/Lukasz J.'
'Jiang, Hao'
'Bhatt, Prashant M.'
'Shkurenko, Aleksander'
'Wojtas, Lukasz'
'Zhijie, Chen'
'Belmabkhout, Youssef'
'Adil, Karim'
'Eddaoudi, Mohamed'

_publ_section_title
;
 Topology meets MOF chemistry for pore-aperture fine tuning: ftw-MOF
 platform for energy-efficient separations via adsorption kinetics or
 molecular sieving
;
_journal_name_full 'Chemical Communications'
_journal_paper_doi 10.1039/C8CC03841D
_journal_year 2018
_chemical_formula_moiety '2(C2 H8 N1 1+),(Y6 (O H)8 (C16 H6 O8)3 (H2 O) 2-), 5.5(H2 O), (C3 H7 N O)'
_chemical_formula_sum 'C55 H60 N3 O38.5 Y6'
_chemical_formula_weight 1912.52
_space_group_crystal_system cubic
_space_group_IT_number 204
_space_group_name_Hall '-I 2 2 3'
_space_group_name_H-M_alt 'I m -3'
_symmetry_space_group_name_Hall '-I 2 2 3'
_symmetry_space_group_name_H-M 'I m -3'
_atom_sites_solution_hydrogens mixed
_atom_sites_solution_primary direct
_atom_sites_solution_secondary difmap
_audit_creation_method SHELXL-2014/7
_audit_update_record
;
2018-05-13 deposited with the CCDC.
2018-06-06 downloaded from the CCDC.
;
_cell_angle_alpha 90
_cell_angle_beta 90
_cell_angle_gamma 90
_cell_formula_units_Z 8
_cell_length_a 25.1402(7)
_cell_length_b 25.1402(7)
_cell_length_c 25.1402(7)
_cell_measurement_reflns_used 5645
_cell_measurement_temperature 100.0(1)
_cell_measurement_theta_max 63.93
_cell_measurement_theta_min 3.52
_cell_volume 15889.4(8)
_computing_cell_refinement 'SAINT v8.34A (Bruker, 2013)'
_computing_data_collection 'Bruker APEX2 v2009.3-0 (Bruker AXS Inc., 2009)'
_computing_data_reduction 'SAINT v8.34A (Bruker, 2013)'
_computing_molecular_graphics 'DIAMOND (Crystal Impact GbR, 2009'
_computing_publication_material 'PublCIF. Westrip, S. P. (2010). J. Appl. Cryst. 43, 920-925.'
_computing_structure_refinement 'SHELXL-2014/7 (Sheldrick, 2014)'
_computing_structure_solution 'ShelXS (Sheldrick, 2008)'
_diffrn_ambient_temperature 100.0(1)
_diffrn_detector_area_resol_mean 8.3
_diffrn_measured_fraction_theta_full 1.000
_diffrn_measured_fraction_theta_max 0.999
_diffrn_measurement_device_type 'Bruker X8 PROSPECTOR APEX2 CCD'
_diffrn_measurement_method '\f and \w scans'
_diffrn_radiation_monochromator mirrors
_diffrn_radiation_type CuK\a
_diffrn_radiation_wavelength 1.54178
_diffrn_reflns_av_R_equivalents 0.0781
_diffrn_reflns_av_unetI/netI 0.1368
_diffrn_reflns_Laue_measured_fraction_full 1.000
_diffrn_reflns_Laue_measured_fraction_max 0.999
_diffrn_reflns_limit_h_max 29
_diffrn_reflns_limit_h_min -29
_diffrn_reflns_limit_k_max 29
_diffrn_reflns_limit_k_min -29
_diffrn_reflns_limit_l_max 29
_diffrn_reflns_limit_l_min -29
_diffrn_reflns_number 28451
_diffrn_reflns_point_group_measured_fraction_full 1.000
_diffrn_reflns_point_group_measured_fraction_max 0.999
_diffrn_reflns_theta_full 64.195
_diffrn_reflns_theta_max 64.195
_diffrn_reflns_theta_min 2.485
_diffrn_source 'Incoatec I\ms'
_exptl_absorpt_coefficient_mu 6.395
_exptl_absorpt_correction_T_max 0.1455
_exptl_absorpt_correction_T_min 0.0513
_exptl_absorpt_correction_type multi-scan
_exptl_absorpt_process_details
;
SADABS-2014/5 (Bruker,2014/5) was used for absorption correction.
wR2(int) was 0.0971 before and 0.0810 after correction.
The Ratio of minimum to maximum transmission is 0.3526.
The \l/2 correction factor is 0.00150.
;
_exptl_crystal_colour colorless
_exptl_crystal_density_diffrn 1.599
_exptl_crystal_description cubic
_exptl_crystal_F_000 7624
_exptl_crystal_size_max 0.020
_exptl_crystal_size_mid 0.020
_exptl_crystal_size_min 0.020
_refine_diff_density_max 5.807
_refine_diff_density_min -1.282
_refine_diff_density_rms 0.384
_refine_ls_extinction_method none
_refine_ls_goodness_of_fit_ref 1.169
_refine_ls_hydrogen_treatment mixed
_refine_ls_matrix_type full
_refine_ls_number_parameters 211
_refine_ls_number_reflns 28451
_refine_ls_number_restraints 168
_refine_ls_restrained_S_all 1.564
_refine_ls_R_factor_all 0.1496
_refine_ls_R_factor_gt 0.1252
_refine_ls_shift/su_max 0.000
_refine_ls_shift/su_mean 0.000
_refine_ls_structure_factor_coef Fsqd
_refine_ls_weighting_details 'w=1/[\s^2^(Fo^2^)+(0.2000P)^2^] where P=(Fo^2^+2Fc^2^)/3'
_refine_ls_weighting_scheme calc
_refine_ls_wR_factor_gt 0.3101
_refine_ls_wR_factor_ref 0.3342
_reflns_Friedel_coverage 0.000
_reflns_number_gt 2157
_reflns_number_total 2383
_reflns_threshold_expression 'I > 2\s(I)'
_cod_data_source_file c8cc03841d2.cif
_cod_data_source_block kme_999
_cod_original_cell_volume 15889(1)
_cod_original_formula_sum 'C55 H60 N3 O38.50 Y6'
_cod_database_code 7121806
_shelx_shelxl_version_number 2014/7
_shelx_space_group_comment
;
The symmetry employed for this shelxl refinement is uniquely defined
by the following loop, which should always be used as a source of
symmetry information in preference to the above space-group names.
They are only intended as comments.
;
_shelx_estimated_absorpt_t_min 0.883
_shelx_estimated_absorpt_t_max 0.883

loop_
_space_group_symop_operation_xyz
'x, y, z'
'-x, -y, z'
'-x, y, -z'
'x, -y, -z'
'z, x, y'
'z, -x, -y'
'-z, -x, y'
'-z, x, -y'
'y, z, x'
'-y, z, -x'
'y, -z, -x'
'-y, -z, x'
'x+1/2, y+1/2, z+1/2'
'-x+1/2, -y+1/2, z+1/2'
'-x+1/2, y+1/2, -z+1/2'
'x+1/2, -y+1/2, -z+1/2'
'z+1/2, x+1/2, y+1/2'
'z+1/2, -x+1/2, -y+1/2'
'-z+1/2, -x+1/2, y+1/2'
'-z+1/2, x+1/2, -y+1/2'
'y+1/2, z+1/2, x+1/2'
'-y+1/2, z+1/2, -x+1/2'
'y+1/2, -z+1/2, -x+1/2'
'-y+1/2, -z+1/2, x+1/2'
'-x, -y, -z'
'x, y, -z'
'x, -y, z'
'-x, y, z'
'-z, -x, -y'
'-z, x, y'
'z, x, -y'
'z, -x, y'
'-y, -z, -x'
'y, -z, x'
'-y, z, x'
'y, z, -x'
'-x+1/2, -y+1/2, -z+1/2'
'x+1/2, y+1/2, -z+1/2'
'x+1/2, -y+1/2, z+1/2'
'-x+1/2, y+1/2, z+1/2'
'-z+1/2, -x+1/2, -y+1/2'
'-z+1/2, x+1/2, y+1/2'
'z+1/2, x+1/2, -y+1/2'
'z+1/2, -x+1/2, y+1/2'
'-y+1/2, -z+1/2, -x+1/2'
'y+1/2, -z+1/2, x+1/2'
'-y+1/2, z+1/2, x+1/2'
'y+1/2, z+1/2, -x+1/2'

loop_
_atom_site_label
_atom_site_type_symbol
_atom_site_fract_x
_atom_site_fract_y
_atom_site_fract_z
_atom_site_U_iso_or_equiv
_atom_site_adp_type
_atom_site_occupancy
_atom_site_site_symmetry_order
_atom_site_calc_flag
_atom_site_refinement_flags_posn
_atom_site_refinement_flags_adp
_atom_site_refinement_flags_occupancy
_atom_site_disorder_assembly
_atom_site_disorder_group
Y1 Y 0.27032(6) 0.64484(6) 0.76836(6) 0.0362(6) Uani 1 1 d . . . . .
O1H O 0.2979(4) 0.7021(4) 0.7021(4) 0.031(4) Uani 1 3 d S T P . .
H1H H 0.3209 0.6791 0.6791 0.047 Uiso 1 3 calc R U P . .
O2H O 0.2182(4) 0.7024(4) 0.8150(4) 0.023(2) Uani 1 1 d . . . . .
H2H H 0.2038 0.6810 0.8453 0.034 Uiso 1 1 calc R U . . .
O1W O 0.2888(14) 0.5433(12) 0.7819(15) 0.063(8) Uani 0.5 1 d D . P . .
O2WB O 0.359(3) 0.486(2) 0.842(3) 0.09(3) Uani 0.25 1 d D U P . .
O1A O 0.2654(5) 0.5945(6) 0.6929(5) 0.045(3) Uani 1 1 d D . . . .
O2A O 0.2367(6) 0.6414(5) 0.6192(6) 0.055(4) Uani 1 1 d D . . . .
C1A C 0.2491(9) 0.5995(8) 0.6445(7) 0.052(5) Uani 1 1 d D U . . .
C2A C 0.2544(16) 0.5487(10) 0.6138(9) 0.042(6) Uani 0.5 1 d D U P . .
C3A C 0.2508(8) 0.5000 0.6416(9) 0.052(7) Uani 1 2 d DS TU P . .
H3A H 0.254(2) 0.5000 0.6792(9) 0.062 Uiso 1 2 d DS U P . .
C4A C 0.2430(16) 0.4534(13) 0.6132(10) 0.042(6) Uani 0.5 1 d D U P . .
C5A C 0.2398(16) 0.4515(12) 0.5578(12) 0.037(6) Uani 0.5 1 d D U P . .
H5A H 0.2338 0.4190 0.5394 0.045 Uiso 0.5 1 calc R U P . .
C6A C 0.2461(14) 0.5000 0.5302(9) 0.051(6) Uani 1 2 d DS TU P . .
C7A C 0.2559(16) 0.5484(12) 0.5579(12) 0.037(6) Uani 0.5 1 d D U P . .
H7A H 0.2634 0.5801 0.5388 0.045 Uiso 0.5 1 calc R U P . .
O1B O 0.1948(5) 0.5959(5) 0.7861(6) 0.052(3) Uani 1 1 d D . . . .
O2B O 0.1197(6) 0.6425(6) 0.7879(6) 0.051(3) Uani 1 1 d D . . . .
C1B C 0.1451(7) 0.6003(7) 0.7857(9) 0.051(5) Uani 1 1 d D U . . .
C2B C 0.1151(9) 0.5483(10) 0.7791(16) 0.053(6) Uani 0.5 1 d D U P . .
C3B C 0.1415(11) 0.5000 0.7862(8) 0.058(7) Uani 1 2 d DS TU P . .
H3B H 0.1793(12) 0.5000 0.788(2) 0.070 Uiso 1 2 d DS U P . .
C4B C 0.1148(9) 0.4512(10) 0.7905(16) 0.053(6) Uani 0.5 1 d D U P . .
C5B C 0.0590(13) 0.4544(14) 0.7924(18) 0.054(7) Uani 0.5 1 d D U P . .
H5B H 0.0402 0.4229 0.8015 0.065 Uiso 0.5 1 calc R U P . .
C6B C 0.0289(12) 0.5000 0.7820(18) 0.068(7) Uani 1 2 d DS TU P . .
C7B C 0.0593(13) 0.5476(15) 0.7765(18) 0.054(7) Uani 0.5 1 d D U P . .
H7B H 0.0411 0.5803 0.7710 0.065 Uiso 0.5 1 calc R U P . .
N1D N 0.431(2) 0.629(3) 0.592(3) 0.12(6) Uiso 0.1667 1 d D . P . 1
O1D O 0.3581(11) 0.6419(11) 0.6419(11) 0.062(12) Uiso 0.5 3 d DS . P . 1
C1D C 0.3859(12) 0.6141(12) 0.6141(12) 0.09(3) Uiso 0.5 3 d DS . P . 1
H1D H 0.374(3) 0.5789(14) 0.608(3) 0.104 Uiso 0.1667 1 d D U P A 1
C2D C 0.473(4) 0.656(6) 0.621(6) 0.08(4) Uiso 0.1667 1 d D . P . 1
H2DA H 0.5027 0.6627 0.5972 0.119 Uiso 0.3333 2 calc R U P . 1
H2DB H 0.4587 0.6897 0.6344 0.119 Uiso 0.1667 1 calc R U P . 1
H2DC H 0.4843 0.6337 0.6508 0.119 Uiso 0.1667 1 calc R U P . 1
C3D C 0.443(6) 0.618(7) 0.537(4) 0.08(5) Uiso 0.1667 1 d D . P . 1
H3DA H 0.4787 0.6317 0.5285 0.126 Uiso 0.1667 1 calc R U P . 1
H3DB H 0.4423 0.5795 0.5308 0.126 Uiso 0.1667 1 calc R U P . 1
H3DC H 0.4167 0.6354 0.5145 0.126 Uiso 0.1667 1 calc R U P . 1
N1AA N 0.400(7) 0.614(7) 0.5000 0.11(7) Uiso 0.1667 2 d DS . P . 2
H1AG H 0.3868 0.6312 0.5293 0.130 Uiso 0.0833 1 calc R U P . 2
H1AF H 0.3868 0.6312 0.4707 0.130 Uiso 0.0833 1 calc R U P . 2
C1AA C 0.382(9) 0.558(7) 0.5000 0.07(5) Uiso 0.1667 2 d DS . P . 2
H1AJ H 0.3432 0.5568 0.5000 0.099 Uiso 0.1667 2 calc R U P . 2
H1AI H 0.3959 0.5404 0.4682 0.099 Uiso 0.0833 1 calc R U P . 2
H1AH H 0.3959 0.5404 0.5318 0.099 Uiso 0.0833 1 calc R U P . 2
C2AA C 0.458(7) 0.616(8) 0.5000 0.06(5) Uiso 0.1667 2 d DS . P . 2
H2AF H 0.4705 0.6529 0.5000 0.095 Uiso 0.1667 2 calc R U P . 2
H2AD H 0.4720 0.5978 0.5318 0.095 Uiso 0.0833 1 calc R U P . 2
H2AE H 0.4720 0.5978 0.4682 0.095 Uiso 0.0833 1 calc R U P . 2
N1AB N 0.123(4) 0.611(7) 0.918(6) 0.15(6) Uiso 0.25 1 d D . P . .
H1AB H 0.1387 0.5986 0.8877 0.181 Uiso 0.25 1 calc R U P . .
H1AA H 0.1285 0.6467 0.9191 0.181 Uiso 0.25 1 calc R U P . .
C1AB C 0.066(4) 0.601(5) 0.914(4) 0.08(3) Uiso 0.25 1 d D . P . .
H1AE H 0.0515 0.6190 0.8824 0.119 Uiso 0.25 1 calc R U P . .
H1AC H 0.0591 0.5629 0.9116 0.119 Uiso 0.25 1 calc R U P . .
H1AD H 0.0480 0.6154 0.9459 0.119 Uiso 0.25 1 calc R U P . .
C2AB C 0.150(5) 0.587(6) 0.963(5) 0.10(4) Uiso 0.25 1 d D . P . .
H2AC H 0.1876 0.5959 0.9619 0.153 Uiso 0.25 1 calc R U P . .
H2AB H 0.1341 0.6009 0.9961 0.153 Uiso 0.5 2 calc R U P . .
H2AA H 0.1452 0.5484 0.9618 0.153 Uiso 0.25 1 calc R U P . .

loop_
_atom_site_aniso_label
_atom_site_aniso_U_11
_atom_site_aniso_U_22
_atom_site_aniso_U_33
_atom_site_aniso_U_23
_atom_site_aniso_U_13
_atom_site_aniso_U_12
Y1 0.0283(10) 0.0392(9) 0.0409(12) -0.0013(6) -0.0004(6) -0.0019(6)
O1H 0.031(4) 0.031(4) 0.031(4) -0.009(4) 0.009(4) 0.009(4)
O2H 0.025(5) 0.022(5) 0.022(5) -0.003(4) 0.010(4) -0.004(4)
O1W 0.062(19) 0.044(14) 0.08(2) 0.020(15) -0.017(16) -0.020(14)
O2WB 0.13(5) 0.07(6) 0.09(4) -0.02(3) 0.05(4) -0.01(3)
O1A 0.062(8) 0.044(7) 0.028(7) -0.001(5) -0.001(5) -0.004(6)
O2A 0.065(10) 0.030(7) 0.069(10) -0.004(6) -0.004(7) 0.001(6)
C1A 0.070(14) 0.041(10) 0.044(11) -0.011(8) 0.007(9) -0.003(8)
C2A 0.062(18) 0.041(8) 0.024(7) 0.001(6) 0.006(7) -0.001(8)
C3A 0.09(2) 0.039(10) 0.022(10) 0.000 0.003(9) 0.000
C4A 0.062(18) 0.041(8) 0.024(7) 0.001(6) 0.006(7) -0.001(8)
C5A 0.05(2) 0.035(8) 0.024(7) 0.000(6) 0.005(7) 0.004(7)
C6A 0.098(19) 0.036(10) 0.017(10) 0.000 0.007(9) 0.000
C7A 0.05(2) 0.035(8) 0.024(7) 0.000(6) 0.005(7) 0.004(7)
O1B 0.033(7) 0.050(8) 0.074(10) 0.006(6) 0.008(6) -0.005(5)
O2B 0.049(8) 0.055(9) 0.050(8) 0.005(6) 0.004(6) -0.001(6)
C1B 0.047(11) 0.046(10) 0.059(12) 0.001(8) 0.000(8) 0.006(7)
C2B 0.054(8) 0.044(8) 0.061(18) -0.001(8) -0.007(8) 0.000(6)
C3B 0.059(12) 0.043(10) 0.07(2) 0.000 0.000(11) 0.000
C4B 0.054(8) 0.044(8) 0.061(18) -0.001(8) -0.007(8) 0.000(6)
C5B 0.051(8) 0.035(9) 0.08(2) -0.002(8) -0.007(8) 0.001(6)
C6B 0.050(11) 0.039(10) 0.11(2) 0.000 -0.011(11) 0.000
C7B 0.051(8) 0.035(9) 0.08(2) -0.002(8) -0.007(8) 0.001(6)

loop_
_atom_type_symbol
_atom_type_description
_atom_type_scat_dispersion_real
_atom_type_scat_dispersion_imag
_atom_type_scat_source
C C 0.0181 0.0091 'International Tables Vol C Tables 4.2.6.8 and 6.1.1.4'
H H 0.0000 0.0000 'International Tables Vol C Tables 4.2.6.8 and 6.1.1.4'
N N 0.0311 0.0180 'International Tables Vol C Tables 4.2.6.8 and 6.1.1.4'
O O 0.0492 0.0322 'International Tables Vol C Tables 4.2.6.8 and 6.1.1.4'
Y Y -0.2670 2.0244 'International Tables Vol C Tables 4.2.6.8 and 6.1.1.4'

loop_
_geom_angle_atom_site_label_1
_geom_angle_atom_site_label_2
_geom_angle_atom_site_label_3
_geom_angle
_geom_angle_site_symmetry_1
_geom_angle_site_symmetry_3
O2H Y1 O2H 66.7(3) . 43_456
O2H Y1 O1A 138.4(4) . .
O2H Y1 O1A 138.0(4) 43_456 .
O2H Y1 O1B 76.5(4) . .
O2H Y1 O1B 140.8(5) 43_456 .
O1A Y1 O1B 79.6(5) . .
O2H Y1 O1H 98.6(5) . .
O2H Y1 O1H 65.2(3) 43_456 .
O1A Y1 O1H 76.2(4) . .
O1B Y1 O1H 136.0(4) . .
O2H Y1 O2A 139.2(5) . 10_656
O2H Y1 O2A 76.7(5) 43_456 10_656
O1A Y1 O2A 81.5(5) . 10_656
O1B Y1 O2A 130.6(5) . 10_656
O1H Y1 O2A 81.1(5) . 10_656
O2H Y1 O2H 65.5(3) . 46_465
O2H Y1 O2H 100.6(4) 43_456 46_465
O1A Y1 O2H 75.7(4) . 46_465
O1B Y1 O2H 74.6(4) . 46_465
O1H Y1 O2H 64.1(3) . 46_465
O2A Y1 O2H 141.9(5) 10_656 46_465
O2H Y1 O2B 77.9(4) . 43_456
O2H Y1 O2B 79.6(4) 43_456 43_456
O1A Y1 O2B 130.4(5) . 43_456
O1B Y1 O2B 80.1(6) . 43_456
O1H Y1 O2B 142.5(4) . 43_456
O2A Y1 O2B 78.4(5) 10_656 43_456
O2H Y1 O2B 139.2(4) 46_465 43_456
O2H Y1 O1W 130.9(9) . .
O2H Y1 O1W 131.2(7) 43_456 .
O1A Y1 O1W 65.0(9) . .
O1B Y1 O1W 66.4(8) . .
O1H Y1 O1W 130.4(10) . .
O2A Y1 O1W 64.2(8) 10_656 .
O2H Y1 O1W 128.2(7) 46_465 .
O2B Y1 O1W 65.4(9) 43_456 .
O2H Y1 Y1 34.6(2) . 43_456
O2H Y1 Y1 32.7(2) 43_456 43_456
O1A Y1 Y1 158.0(3) . 43_456
O1B Y1 Y1 108.6(4) . 43_456
O1H Y1 Y1 84.4(3) . 43_456
O2A Y1 Y1 105.8(4) 10_656 43_456
O2H Y1 Y1 86.7(2) 46_465 43_456
O2B Y1 Y1 71.6(4) 43_456 43_456
O1W Y1 Y1 136.9(8) . 43_456
O2H Y1 Y1 32.7(3) . 46_465
O2H Y1 Y1 86.6(2) 43_456 46_465
O1A Y1 Y1 106.3(4) . 46_465
O1B Y1 Y1 67.9(3) . 46_465
O1H Y1 Y1 84.4(3) . 46_465
O2A Y1 Y1 161.4(4) 10_656 46_465
O2H Y1 Y1 33.4(2) 46_465 46_465
O2B Y1 Y1 107.0(4) 43_456 46_465
O1W Y1 Y1 134.4(8) . 46_465
Y1 Y1 Y1 60.94(6) 43_456 46_465
O2H Y1 Y1 86.4(2) . 10_656
O2H Y1 Y1 33.4(2) 43_456 10_656
O1A Y1 Y1 105.3(3) . 10_656
O1B Y1 Y1 157.8(3) . 10_656
O1H Y1 Y1 32.58(15) . 10_656
O2A Y1 Y1 71.5(4) 10_656 10_656
O2H Y1 Y1 85.5(3) 46_465 10_656
O2B Y1 Y1 110.3(4) 43_456 10_656
O1W Y1 Y1 135.6(8) . 10_656
Y1 Y1 Y1 59.53(3) 43_456 10_656
Y1 Y1 Y1 90.001(1) 46_465 10_656
Y1 O1H Y1 114.8(3) . 10_656
Y1 O1H Y1 114.9(3) . 7_665
Y1 O1H Y1 114.8(3) 10_656 7_665
Y1 O1H H1H 103.3 . .
Y1 O1H H1H 103.3 10_656 .
Y1 O1H H1H 103.3 7_665 .
Y1 O2H Y1 114.6(4) . 46_465
Y1 O2H Y1 111.9(4) . 43_456
Y1 O2H Y1 114.3(4) 46_465 43_456
Y1 O2H H2H 104.9 . .
Y1 O2H H2H 104.9 46_465 .
Y1 O2H H2H 104.9 43_456 .
C1A O1A Y1 138.4(12) . .
C1A O2A Y1 132.0(13) . 7_665
O2A C1A O1A 129.1(17) . .
O2A C1A C2A 118.1(16) . .
O1A C1A C2A 112.1(17) . .
O2A C1A C4A 115.6(16) . 27_565
O1A C1A C4A 115.3(16) . 27_565
C2A C1A C4A 11(2) . 27_565
C4A C2A C7A 89(8) 27_565 .
C4A C2A C3A 79(5) 27_565 .
C7A C2A C3A 119(3) . .
C4A C2A C5A 73(7) 27_565 27_565
C7A C2A C5A 16(2) . 27_565
C3A C2A C5A 117(2) . 27_565
C4A C2A C1A 95(10) 27_565 .
C7A C2A C1A 121(2) . .
C3A C2A C1A 118.5(18) . .
C5A C2A C1A 119(2) 27_565 .
C4A C3A C4A 115(3) . 27_565
C4A C3A C2A 12(3) . 27_565
C4A C3A C2A 119(2) 27_565 27_565
C4A C3A C2A 119(2) . .
C4A C3A C2A 12(3) 27_565 .
C2A C3A C2A 120(3) 27_565 .
C4A C3A H3A 121.6(17) . .
C4A C3A H3A 121.6(17) 27_565 .
C2A C3A H3A 119.2(14) 27_565 .
C2A C3A H3A 119.2(14) . .
C3A C4A C5A 123(3) . .
C3A C4A C7A 120(3) . 27_565
C5A C4A C7A 16(2) . 27_565
C3A C4A C1A 116.6(19) . 27_565
C5A C4A C1A 119(2) . 27_565
C7A C4A C1A 116(2) 27_565 27_565
C4A C5A C6A 117(3) . .
C4A C5A H5A 121.5 . .
C6A C5A H5A 121.5 . .
C5A C6A C5A 120(3) 27_565 .
C5A C6A C7A 16(2) 27_565 .
C5A C6A C7A 121(2) . .
C5A C6A C7A 121(2) 27_565 27_565
C5A C6A C7A 16(2) . 27_565
C7A C6A C7A 117(3) . 27_565
C5A C6A C6A 119.4(16) 27_565 26_556
C5A C6A C6A 119.4(16) . 26_556
C7A C6A C6A 119.3(16) . 26_556
C7A C6A C6A 119.3(16) 27_565 26_556
C2A C7A C6A 119(3) . .
C2A C7A H7A 120.4 . .
C6A C7A H7A 120.4 . .
C1B O1B Y1 140.4(12) . .
C1B O2B Y1 131.5(13) . 46_465
O2B C1B O1B 126.2(17) . .
O2B C1B C4B 118.1(16) . 27_565
O1B C1B C4B 115.2(15) . 27_565
O2B C1B C2B 119.0(16) . .
O1B C1B C2B 114.7(15) . .
C4B C1B C2B 11(2) 27_565 .
C4B C2B C3B 85(4) 27_565 .
C4B C2B C7B 91(7) 27_565 .
C3B C2B C7B 118(3) . .
C4B C2B C5B 75(7) 27_565 27_565
C3B C2B C5B 113(3) . 27_565
C7B C2B C5B 16(3) . 27_565
C4B C2B C1B 82(9) 27_565 .
C3B C2B C1B 119.9(19) . .
C7B C2B C1B 121(2) . .
C5B C2B C1B 120(2) 27_565 .
C2B C3B C2B 121(3) 27_565 .
C2B C3B C4B 12(3) 27_565 .
C2B C3B C4B 123(3) . .
C2B C3B C4B 123(3) 27_565 27_565
C2B C3B C4B 12(3) . 27_565
C4B C3B C4B 122(3) . 27_565
C2B C3B H3B 118.8(16) 27_565 .
C2B C3B H3B 118.8(16) . .
C4B C3B H3B 118.3(15) . .
C4B C3B H3B 118.3(15) 27_565 .
C3B C4B C5B 116(3) . .
C3B C4B C7B 115(3) . 27_565
C5B C4B C7B 16(3) . 27_565
C3B C4B C1B 120.3(19) . 27_565
C5B C4B C1B 124(2) . 27_565
C7B C4B C1B 119(2) 27_565 27_565
C6B C5B C4B 125(4) . .
C6B C5B H5B 117.3 . .
C4B C5B H5B 117.3 . .
C5B C6B C5B 110(4) 27_565 .
C5B C6B C7B 16(3) 27_565 .
C5B C6B C7B 114(3) . .
C5B C6B C7B 114(3) 27_565 27_565
C5B C6B C7B 16(3) . 27_565
C7B C6B C7B 114(4) . 27_565
C5B C6B C6B 123(2) 27_565 2_565
C5B C6B C6B 123(2) . 2_565
C7B C6B C6B 122.4(19) . 2_565
C7B C6B C6B 122.4(19) 27_565 2_565
C2B C7B C6B 123(3) . .
C2B C7B H7B 118.6 . .
C6B C7B H7B 118.6 . .
C1D N1D C2D 123(6) . .
C1D N1D C3D 122(6) . .
C2D N1D C3D 115(8) . .
O1D C1D N1D 126(3) . 10_656
O1D C1D N1D 126(3) . .
N1D C1D N1D 89(4) 10_656 .
O1D C1D N1D 126(3) . 7_665
N1D C1D N1D 89(4) 10_656 7_665
N1D C1D N1D 89(4) . 7_665
O1D C1D H1D 117(5) . .
N1D C1D H1D 51(2) 10_656 .
N1D C1D H1D 117(6) . .
N1D C1D H1D 51(2) 7_665 .
N1D C2D H2DA 109.5 . .
N1D C2D H2DB 109.5 . .
H2DA C2D H2DB 109.5 . .
N1D C2D H2DC 109.5 . .
H2DA C2D H2DC 109.5 . .
H2DB C2D H2DC 109.5 . .
N1D C3D H3DA 109.5 . .
N1D C3D H3DB 109.5 . .
H3DA C3D H3DB 109.5 . .
N1D C3D H3DC 109.5 . .
H3DA C3D H3DC 109.5 . .
H3DB C3D H3DC 109.5 . .
C1AA N1AA C2AA 109(10) . .
C1AA N1AA H1AG 109.9 . .
C2AA N1AA H1AG 109.9 . .
C1AA N1AA H1AF 109.9 . .
C2AA N1AA H1AF 109.9 . .
H1AG N1AA H1AF 108.3 . .
N1AA C1AA C2AA 140(9) . 35_655
N1AA C1AA C2AA 140(9) . 33_666
C2AA C1AA C2AA 71(10) 35_655 33_666
N1AA C1AA H1AJ 109.5 . .
C2AA C1AA H1AJ 89.8 35_655 .
C2AA C1AA H1AJ 89.8 33_666 .
N1AA C1AA H1AI 109.5 . .
C2AA C1AA H1AI 31.1 35_655 .
C2AA C1AA H1AI 95.2 33_666 .
H1AJ C1AA H1AI 109.5 . .
N1AA C1AA H1AH 109.5 . .
C2AA C1AA H1AH 95.2 35_655 .
C2AA C1AA H1AH 31.1 33_666 .
H1AJ C1AA H1AH 109.5 . .
H1AI C1AA H1AH 109.5 . .
N1AA C2AA H2AF 109.5 . .
N1AA C2AA H2AD 109.5 . .
H2AF C2AA H2AD 109.5 . .
N1AA C2AA H2AE 109.5 . .
H2AF C2AA H2AE 109.5 . .
H2AD C2AA H2AE 109.5 . .
C2AB N1AB C1AB 116(7) . .
C2AB N1AB H1AB 108.3 . .
C1AB N1AB H1AB 108.3 . .
C2AB N1AB H1AA 108.3 . .
C1AB N1AB H1AA 108.3 . .
H1AB N1AB H1AA 107.4 . .
N1AB C1AB H1AE 109.5 . .
N1AB C1AB H1AC 109.5 . .
H1AE C1AB H1AC 109.5 . .
N1AB C1AB H1AD 109.5 . .
H1AE C1AB H1AD 109.5 . .
H1AC C1AB H1AD 109.5 . .
N1AB C2AB H2AC 109.5 . .
N1AB C2AB H2AB 109.5 . .
H2AC C2AB H2AB 109.5 . .
N1AB C2AB H2AA 109.5 . .
H2AC C2AB H2AA 109.5 . .
H2AB C2AB H2AA 109.5 . .

loop_
_geom_bond_atom_site_label_1
_geom_bond_atom_site_label_2
_geom_bond_distance
_geom_bond_site_symmetry_2
Y1 O2H 2.277(9) .
Y1 O2H 2.281(11) 43_456
Y1 O1A 2.284(13) .
Y1 O1B 2.306(12) .
Y1 O1H 2.309(4) .
Y1 O2A 2.315(13) 10_656
Y1 O2H 2.351(10) 46_465
Y1 O2B 2.369(15) 43_456
Y1 O1W 2.62(3) .
Y1 Y1 3.836(3) 43_456
Y1 Y1 3.836(3) 46_465
Y1 Y1 3.891(3) 10_656
O1H Y1 2.309(4) 10_656
O1H Y1 2.309(4) 7_665
O1H H1H 1.0000 .
O2H Y1 2.281(10) 46_465
O2H Y1 2.351(10) 43_456
O2H H2H 1.0000 .
O2WB O2WB 0.72(12) 27_565
O1A C1A 1.29(2) .
O2A C1A 1.27(2) .
O2A Y1 2.315(13) 7_665
C1A C2A 1.50(3) .
C1A C4A 1.55(4) 27_565
C2A C4A 0.29(6) 27_565
C2A C7A 1.41(3) .
C2A C3A 1.41(2) .
C2A C5A 1.45(4) 27_565
C3A C4A 1.39(2) .
C3A C4A 1.39(2) 27_565
C3A C2A 1.41(2) 27_565
C3A H3A 0.950(4) .
C4A C5A 1.40(3) .
C4A C7A 1.43(5) 27_565
C4A C1A 1.55(4) 27_565
C5A C6A 1.41(3) .
C5A H5A 0.9500 .
C6A C5A 1.41(3) 27_565
C6A C7A 1.42(3) .
C6A C7A 1.42(3) 27_565
C6A C6A 1.52(5) 26_556
C7A H7A 0.9500 .
O1B C1B 1.254(19) .
O2B C1B 1.24(2) .
O2B Y1 2.369(15) 46_465
C1B C4B 1.51(3) 27_565
C1B C2B 1.52(3) .
C2B C4B 0.29(6) 27_565
C2B C3B 1.40(2) .
C2B C7B 1.40(3) .
C2B C5B 1.45(5) 27_565
C3B C2B 1.40(2) 27_565
C3B C4B 1.40(2) .
C3B C4B 1.40(2) 27_565
C3B H3B 0.950(4) .
C4B C5B 1.41(3) .
C4B C7B 1.44(4) 27_565
C4B C1B 1.51(3) 27_565
C5B C6B 1.40(3) .
C5B H5B 0.9500 .
C6B C5B 1.40(3) 27_565
C6B C7B 1.43(3) .
C6B C7B 1.43(3) 27_565
C6B C6B 1.45(6) 2_565
C7B H7B 0.9500 .
N1D C1D 1.32(3) .
N1D C2D 1.43(4) .
N1D C3D 1.44(3) .
O1D C1D 1.21(3) .
C1D N1D 1.32(3) 10_656
C1D N1D 1.32(3) 7_665
C1D H1D 0.950(4) .
C2D H2DA 0.9800 .
C2D H2DB 0.9800 .
C2D H2DC 0.9800 .
C3D H3DA 0.9800 .
C3D H3DB 0.9800 .
C3D H3DC 0.9800 .
N1AA C1AA 1.48(4) .
N1AA C2AA 1.48(4) .
N1AA H1AG 0.9100 .
N1AA H1AF 0.9100 .
C1AA C2AA 1.80(17) 35_655
C1AA C2AA 1.80(17) 33_666
C1AA H1AJ 0.9800 .
C1AA H1AI 0.9800 .
C1AA H1AH 0.9800 .
C2AA H2AF 0.9800 .
C2AA H2AD 0.9800 .
C2AA H2AE 0.9800 .
N1AB C2AB 1.45(7) .
N1AB C1AB 1.47(7) .
N1AB H1AB 0.9100 .
N1AB H1AA 0.9100 .
C1AB H1AE 0.9800 .
C1AB H1AC 0.9800 .
C1AB H1AD 0.9800 .
C2AB H2AC 0.9800 .
C2AB H2AB 0.9800 .
C2AB H2AA 0.9800 .
